data_4127104
loop_
_publ_author_name
'Tindall, Daniel J.'
'Werl\'e, Christophe'
'Goddard, Richard'
'Philipps, Petra'
'Far\`es, Christophe'
'F\"urstner, Alois'

_publ_section_title
;
 Structure and Reactivity of Half-Sandwich Rh(+3) and Ir(+3) Carbene
 Complexes. Catalytic Metathesis of Azobenzene Derivatives.
;
_journal_name_full 'Journal of the American Chemical Society'
_journal_paper_doi 10.1021/jacs.7b12673
_journal_year 2018
_chemical_compound_source pentane,toluene
_chemical_formula_moiety 'C20 H25 Cl2 Ir O3, C6 H5 F'
_chemical_formula_sum 'C26 H30 Cl2 F Ir O3'
_chemical_formula_weight 672.60
_chemical_name_systematic
;
 pentamethylcyclopentadienyl-dichloro-4-methoxyphenyl-methoxycarbonyl-
 methylidenyl-iridium(iii) fluorobenzene solute
;
_space_group_crystal_system monoclinic
_space_group_IT_number 14
_space_group_name_Hall '-P 2yn'
_space_group_name_H-M_alt 'P 1 21/n 1'
_symmetry_cell_setting monoclinic
_symmetry_Int_Tables_number 14
_symmetry_space_group_name_Hall '-P 2yn'
_symmetry_space_group_name_H-M 'P 1 21/n 1'
_atom_sites_solution_hydrogens geom
_atom_sites_solution_primary direct
_atom_sites_solution_secondary difmap
_audit_block_code WEC-WA-437_9690_100_K
_audit_creation_date 2015-11-20
_audit_creation_method SHELXL-2014/7
_cell_angle_alpha 90
_cell_angle_beta 98.064(6)
_cell_angle_gamma 90
_cell_formula_units_Z 4
_cell_length_a 7.2928(4)
_cell_length_b 15.6093(10)
_cell_length_c 22.328(2)
_cell_measurement_reflns_used 57364
_cell_measurement_temperature 100(2)
_cell_measurement_theta_max 33.0998
_cell_measurement_theta_min 2.6067
_cell_volume 2516.6(3)
_computing_cell_refinement 'REVALCCD V. 1.6, 2008'
_computing_data_collection 'DATCOL (Bruker AXS, 2006)'
_computing_data_reduction 'REVALCCD V. 1.6, 2008'
_computing_molecular_graphics 'DIAMOND (Crystal Impact GbR, 1997-2013)'
_computing_structure_refinement 'SHELXL (Sheldrick, 2013)'
_computing_structure_solution 'SHELXS (Sheldrick, 2013)'
_diffrn_ambient_temperature 100(2)
_diffrn_detector_area_resol_mean 18.02
_diffrn_measured_fraction_theta_full 0.994
_diffrn_measured_fraction_theta_max 0.994
_diffrn_measurement_device_type 'Bruker AXS Enraf-Nonius KappaCCD'
_diffrn_measurement_method 'CCD \f- and \w-scans'
_diffrn_radiation_monochromator 'Incoatec Helios focusing multilayer optics'
_diffrn_radiation_source '0.2 x 2mm^2^ focus rotating anode'
_diffrn_radiation_type MoK\a
_diffrn_radiation_wavelength 0.71073
_diffrn_reflns_av_R_equivalents 0.0361
_diffrn_reflns_av_unetI/netI 0.0239
_diffrn_reflns_Laue_measured_fraction_full 0.994
_diffrn_reflns_Laue_measured_fraction_max 0.994
_diffrn_reflns_limit_h_max 11
_diffrn_reflns_limit_h_min -11
_diffrn_reflns_limit_k_max 24
_diffrn_reflns_limit_k_min -24
_diffrn_reflns_limit_l_max 34
_diffrn_reflns_limit_l_min -34
_diffrn_reflns_number 52278
_diffrn_reflns_point_group_measured_fraction_full 0.994
_diffrn_reflns_point_group_measured_fraction_max 0.994
_diffrn_reflns_theta_full 25.242
_diffrn_reflns_theta_max 33.173
_diffrn_reflns_theta_min 3.803
_exptl_absorpt_coefficient_mu 5.551
_exptl_absorpt_correction_T_max 0.89729
_exptl_absorpt_correction_T_min 0.72968
_exptl_absorpt_correction_type gaussian
_exptl_absorpt_process_details 'SADABS (Bruker AXS, 2012)'
_exptl_crystal_colour orange
_exptl_crystal_density_diffrn 1.775
_exptl_crystal_description plate
_exptl_crystal_F_000 1320
_exptl_crystal_size_max 0.06
_exptl_crystal_size_mid 0.04
_exptl_crystal_size_min 0.02
_refine_diff_density_max 1.877
_refine_diff_density_min -2.550
_refine_diff_density_rms 0.144
_refine_ls_extinction_method none
_refine_ls_goodness_of_fit_ref 1.084
_refine_ls_hydrogen_treatment constr
_refine_ls_matrix_type full
_refine_ls_number_parameters 297
_refine_ls_number_reflns 9566
_refine_ls_number_restraints 0
_refine_ls_restrained_S_all 1.084
_refine_ls_R_factor_all 0.0270
_refine_ls_R_factor_gt 0.0234
_refine_ls_shift/su_max 0.004
_refine_ls_shift/su_mean 0.000
_refine_ls_structure_factor_coef Fsqd
_refine_ls_weighting_details 'w=1/[\s^2^(Fo^2^)+(0.0342P)^2^+3.3395P] where P=(Fo^2^+2Fc^2^)/3'
_refine_ls_weighting_scheme calc
_refine_ls_wR_factor_gt 0.0622
_refine_ls_wR_factor_ref 0.0656
_reflns_Friedel_coverage 0.000
_reflns_number_gt 8860
_reflns_number_total 9566
_reflns_threshold_expression 'I > 2\s(I)'
_cod_data_source_file ja7b12673_si_002.cif
_cod_data_source_block 13
_cod_original_sg_symbol_Hall '-p 2yn'
_cod_original_sg_symbol_H-M 'p 21/n'
_cod_database_code 4127104
_shelx_shelxl_version_number 2014/7
_shelx_space_group_comment
;
The symmetry employed for this shelxl refinement is uniquely defined
by the following loop, which should always be used as a source of
symmetry information in preference to the above space-group names.
They are only intended as comments.
;
_shelx_estimated_absorpt_t_min 0.732
_shelx_estimated_absorpt_t_max 0.897

loop_
_space_group_symop_operation_xyz
'x, y, z'
'-x+1/2, y+1/2, -z+1/2'
'-x, -y, -z'
'x-1/2, -y-1/2, z-1/2'

loop_
_atom_site_label
_atom_site_type_symbol
_atom_site_fract_x
_atom_site_fract_y
_atom_site_fract_z
_atom_site_U_iso_or_equiv
_atom_site_adp_type
_atom_site_occupancy
_atom_site_site_symmetry_order
_atom_site_calc_flag
_atom_site_refinement_flags_posn
_atom_site_refinement_flags_adp
_atom_site_refinement_flags_occupancy
_atom_site_disorder_assembly
_atom_site_disorder_group
C1 C 0.4195(3) 0.65824(12) 0.22479(9) 0.0137(3) Uani 1 1 d . . . . .
C2 C 0.3637(3) 0.72249(13) 0.17501(9) 0.0175(3) Uani 1 1 d . . . . .
C3 C 0.1180(4) 0.79718(17) 0.11807(11) 0.0296(5) Uani 1 1 d . . . . .
H3A H -0.0146 0.8080 0.1174 0.044 Uiso 1 1 calc R U . . .
H3B H 0.1855 0.8516 0.1221 0.044 Uiso 1 1 calc R U . . .
H3C H 0.1384 0.7690 0.0804 0.044 Uiso 1 1 calc R U . . .
C4 C 0.4597(3) 0.69500(13) 0.28378(9) 0.0151(3) Uani 1 1 d . . . . .
C5 C 0.4339(3) 0.78391(13) 0.29374(9) 0.0168(3) Uani 1 1 d . . . . .
H5 H 0.3904 0.8194 0.2602 0.020 Uiso 1 1 calc R U . . .
C6 C 0.4701(3) 0.82035(14) 0.35055(10) 0.0192(4) Uani 1 1 d . . . . .
H6 H 0.4487 0.8796 0.3563 0.023 Uiso 1 1 calc R U . . .
C7 C 0.5394(3) 0.76765(15) 0.39968(10) 0.0198(4) Uani 1 1 d . . . . .
C8 C 0.5668(3) 0.67941(15) 0.39150(10) 0.0226(4) Uani 1 1 d . . . . .
H8 H 0.6134 0.6445 0.4251 0.027 Uiso 1 1 calc R U . . .
C9 C 0.5261(3) 0.64359(14) 0.33486(10) 0.0194(4) Uani 1 1 d . . . . .
H9 H 0.5424 0.5838 0.3298 0.023 Uiso 1 1 calc R U . . .
C10 C 0.5424(4) 0.88338(17) 0.46981(11) 0.0278(5) Uani 1 1 d . . . . .
H10A H 0.5826 0.8954 0.5127 0.042 Uiso 1 1 calc R U . . .
H10B H 0.6070 0.9218 0.4450 0.042 Uiso 1 1 calc R U . . .
H10C H 0.4085 0.8926 0.4604 0.042 Uiso 1 1 calc R U . . .
C11 C 0.7558(3) 0.55329(13) 0.20325(9) 0.0150(3) Uani 1 1 d . . . . .
C12 C 0.6682(3) 0.54133(12) 0.14139(10) 0.0160(3) Uani 1 1 d . . . . .
C13 C 0.5924(3) 0.45451(13) 0.13709(10) 0.0176(4) Uani 1 1 d . . . . .
C14 C 0.6194(3) 0.41750(13) 0.19489(10) 0.0178(3) Uani 1 1 d . . . . .
C15 C 0.7170(3) 0.47909(14) 0.23748(9) 0.0162(3) Uani 1 1 d . . . . .
C16 C 0.8691(3) 0.62847(14) 0.22709(10) 0.0200(4) Uani 1 1 d . . . . .
H16A H 0.9992 0.6183 0.2228 0.030 Uiso 1 1 calc R U . . .
H16B H 0.8575 0.6368 0.2699 0.030 Uiso 1 1 calc R U . . .
H16C H 0.8250 0.6798 0.2042 0.030 Uiso 1 1 calc R U . . .
C17 C 0.6834(3) 0.59943(15) 0.08891(10) 0.0218(4) Uani 1 1 d . . . . .
H17A H 0.7855 0.5803 0.0679 0.033 Uiso 1 1 calc R U . . .
H17B H 0.7074 0.6581 0.1036 0.033 Uiso 1 1 calc R U . . .
H17C H 0.5674 0.5979 0.0609 0.033 Uiso 1 1 calc R U . . .
C18 C 0.4970(4) 0.41454(17) 0.08038(12) 0.0264(5) Uani 1 1 d . . . . .
H18A H 0.4218 0.4578 0.0564 0.040 Uiso 1 1 calc R U . . .
H18B H 0.4170 0.3679 0.0907 0.040 Uiso 1 1 calc R U . . .
H18C H 0.5896 0.3917 0.0568 0.040 Uiso 1 1 calc R U . . .
C19 C 0.5632(3) 0.32997(15) 0.21241(13) 0.0254(4) Uani 1 1 d . . . . .
H19A H 0.4683 0.3074 0.1809 0.038 Uiso 1 1 calc R U . . .
H19B H 0.5130 0.3331 0.2508 0.038 Uiso 1 1 calc R U . . .
H19C H 0.6713 0.2920 0.2170 0.038 Uiso 1 1 calc R U . . .
C20 C 0.7867(3) 0.45912(15) 0.30207(11) 0.0224(4) Uani 1 1 d . . . . .
H20A H 0.8864 0.4167 0.3040 0.034 Uiso 1 1 calc R U . . .
H20B H 0.6853 0.4360 0.3217 0.034 Uiso 1 1 calc R U . . .
H20C H 0.8340 0.5116 0.3229 0.034 Uiso 1 1 calc R U . . .
Cl1 Cl 0.18095(8) 0.54880(3) 0.12515(2) 0.01891(9) Uani 1 1 d . . . . .
Cl2 Cl 0.26706(7) 0.47985(3) 0.26926(2) 0.01802(9) Uani 1 1 d . . . . .
Ir1 Ir 0.45467(2) 0.54002(2) 0.19911(2) 0.01225(3) Uani 1 1 d . . . . .
O1 O 0.4744(3) 0.75230(11) 0.14513(8) 0.0256(3) Uani 1 1 d . . . . .
O2 O 0.1842(2) 0.74221(10) 0.16897(7) 0.0206(3) Uani 1 1 d . . . . .
O3 O 0.5851(3) 0.79579(12) 0.45690(8) 0.0261(3) Uani 1 1 d . . . . .
C21A C 0.7713(8) 0.4333(4) 0.4833(3) 0.0334(11) Uiso 0.627(7) 1 d . . P A 1
C22A C 0.7612(8) 0.4510(4) 0.5441(3) 0.0359(11) Uiso 0.627(7) 1 d . . P A 1
H22A H 0.6883 0.4972 0.5553 0.043 Uiso 0.627(7) 1 calc R U P A 1
C23A C 0.8592(7) 0.4002(4) 0.5870(2) 0.0351(10) Uiso 0.627(7) 1 d . . P A 1
H23A H 0.8543 0.4111 0.6286 0.042 Uiso 0.627(7) 1 calc R U P A 1
C24A C 0.9648(8) 0.3335(4) 0.5706(2) 0.0371(11) Uiso 0.627(7) 1 d . . P A 1
H24A H 1.0309 0.2975 0.6004 0.045 Uiso 0.627(7) 1 calc R U P A 1
C25A C 0.9732(10) 0.3195(5) 0.5091(3) 0.0336(15) Uiso 0.627(7) 1 d . . P A 1
H25A H 1.0414 0.2719 0.4975 0.040 Uiso 0.627(7) 1 calc R U P A 1
C26A C 0.8808(9) 0.3755(4) 0.4629(3) 0.0271(14) Uiso 0.627(7) 1 d . . P A 1
H26A H 0.8971 0.3714 0.4216 0.032 Uiso 0.627(7) 1 calc R U P A 1
F1A F 0.6765(6) 0.4835(3) 0.43916(18) 0.0533(11) Uiso 0.627(7) 1 d . . P A 1
C21B C 0.7574(11) 0.4777(5) 0.5260(4) 0.0283(14) Uiso 0.373(7) 1 d . . P A 2
C22B C 0.8267(10) 0.4355(5) 0.5774(3) 0.0255(13) Uiso 0.373(7) 1 d . . P A 2
H22B H 0.8082 0.4576 0.6158 0.031 Uiso 0.373(7) 1 calc R U P A 2
C23B C 0.9227(14) 0.3615(7) 0.5738(4) 0.0378(19) Uiso 0.373(7) 1 d . . P A 2
H23B H 0.9678 0.3318 0.6100 0.045 Uiso 0.373(7) 1 calc R U P A 2
C24B C 0.958(2) 0.3273(10) 0.5179(7) 0.047(4) Uiso 0.373(7) 1 d . . P A 2
H24B H 1.0393 0.2801 0.5168 0.057 Uiso 0.373(7) 1 calc R U P A 2
C25B C 0.8758(16) 0.3618(8) 0.4678(5) 0.030(3) Uiso 0.373(7) 1 d . . P A 2
H25B H 0.8740 0.3325 0.4304 0.036 Uiso 0.373(7) 1 calc R U P A 2
C26B C 0.7822(13) 0.4504(6) 0.4696(5) 0.0310(17) Uiso 0.373(7) 1 d . . P A 2
H26B H 0.7447 0.4832 0.4342 0.037 Uiso 0.373(7) 1 calc R U P A 2
F1B F 0.6708(17) 0.5470(7) 0.5305(6) 0.100(4) Uiso 0.373(7) 1 d . . P A 2

loop_
_atom_site_aniso_label
_atom_site_aniso_U_11
_atom_site_aniso_U_22
_atom_site_aniso_U_33
_atom_site_aniso_U_23
_atom_site_aniso_U_13
_atom_site_aniso_U_12
C1 0.0140(8) 0.0116(7) 0.0167(8) 0.0012(6) 0.0060(6) -0.0006(6)
C2 0.0219(9) 0.0136(8) 0.0175(8) -0.0010(6) 0.0040(7) 0.0006(7)
C3 0.0383(14) 0.0242(11) 0.0237(10) 0.0052(8) -0.0042(9) 0.0084(10)
C4 0.0157(8) 0.0129(8) 0.0170(8) -0.0007(6) 0.0037(6) 0.0011(6)
C5 0.0176(9) 0.0143(8) 0.0191(8) -0.0014(6) 0.0047(7) 0.0014(6)
C6 0.0212(9) 0.0160(8) 0.0211(9) -0.0029(7) 0.0049(7) 0.0011(7)
C7 0.0199(9) 0.0208(9) 0.0187(8) -0.0047(7) 0.0027(7) -0.0003(7)
C8 0.0293(11) 0.0194(9) 0.0188(9) 0.0012(7) 0.0027(8) 0.0028(8)
C9 0.0239(10) 0.0152(8) 0.0192(9) 0.0014(7) 0.0032(7) 0.0026(7)
C10 0.0288(12) 0.0300(12) 0.0240(10) -0.0118(9) 0.0012(8) 0.0064(9)
C11 0.0150(8) 0.0139(7) 0.0169(8) -0.0005(6) 0.0046(6) -0.0001(6)
C12 0.0172(9) 0.0157(8) 0.0160(8) -0.0009(6) 0.0050(7) -0.0001(6)
C13 0.0175(9) 0.0161(8) 0.0200(9) -0.0046(6) 0.0049(7) 0.0004(6)
C14 0.0155(8) 0.0131(8) 0.0258(9) -0.0005(7) 0.0061(7) 0.0005(6)
C15 0.0136(8) 0.0163(8) 0.0190(8) 0.0013(7) 0.0035(6) 0.0013(6)
C16 0.0191(9) 0.0173(9) 0.0244(9) -0.0037(7) 0.0057(7) -0.0041(7)
C17 0.0248(10) 0.0239(10) 0.0182(9) 0.0035(7) 0.0082(7) 0.0018(8)
C18 0.0236(11) 0.0286(11) 0.0271(11) -0.0135(9) 0.0039(8) -0.0015(9)
C19 0.0216(10) 0.0146(9) 0.0419(13) 0.0028(8) 0.0114(9) -0.0007(7)
C20 0.0200(10) 0.0254(11) 0.0218(10) 0.0052(7) 0.0027(8) 0.0043(8)
Cl1 0.0185(2) 0.0195(2) 0.0179(2) -0.00104(15) -0.00039(16) 0.00187(16)
Cl2 0.0195(2) 0.01587(19) 0.0202(2) 0.00221(16) 0.00815(16) -0.00117(16)
Ir1 0.01315(4) 0.01067(4) 0.01341(4) 0.00026(2) 0.00354(3) 0.00004(2)
O1 0.0325(9) 0.0206(8) 0.0265(8) 0.0059(6) 0.0134(7) 0.0005(7)
O2 0.0211(7) 0.0172(7) 0.0229(7) 0.0029(5) 0.0012(6) 0.0034(6)
O3 0.0333(9) 0.0251(8) 0.0189(7) -0.0059(6) 0.0005(6) 0.0032(7)

loop_
_atom_type_symbol
_atom_type_description
_atom_type_scat_dispersion_real
_atom_type_scat_dispersion_imag
_atom_type_scat_source
C C 0.0033 0.0016 'International Tables Vol C Tables 4.2.6.8 and 6.1.1.4'
H H 0.0000 0.0000 'International Tables Vol C Tables 4.2.6.8 and 6.1.1.4'
Cl Cl 0.1484 0.1585 'International Tables Vol C Tables 4.2.6.8 and 6.1.1.4'
F F 0.0171 0.0103 'International Tables Vol C Tables 4.2.6.8 and 6.1.1.4'
Ir Ir -1.4442 7.9887 'International Tables Vol C Tables 4.2.6.8 and 6.1.1.4'
O O 0.0106 0.0060 'International Tables Vol C Tables 4.2.6.8 and 6.1.1.4'

loop_
_exptl_crystal_face_index_h
_exptl_crystal_face_index_k
_exptl_crystal_face_index_l
_exptl_crystal_face_perp_dist
0.00 -1.00 0.00 0.0100
0.00 1.00 0.00 0.0100
-1.00 0.00 1.00 0.0200
1.00 0.00 -1.00 0.0200
0.00 0.00 -1.00 0.0400
0.00 0.00 1.00 0.0200

loop_
_geom_angle_atom_site_label_1
_geom_angle_atom_site_label_2
_geom_angle_atom_site_label_3
_geom_angle
C4 C1 C2 114.28(17)
C4 C1 Ir1 129.00(14)
C2 C1 Ir1 116.29(14)
O1 C2 O2 125.3(2)
O1 C2 C1 122.0(2)
O2 C2 C1 112.78(17)
O2 C3 H3A 109.5
O2 C3 H3B 109.5
H3A C3 H3B 109.5
O2 C3 H3C 109.5
H3A C3 H3C 109.5
H3B C3 H3C 109.5
C5 C4 C9 117.56(18)
C5 C4 C1 121.42(18)
C9 C4 C1 121.02(18)
C6 C5 C4 122.2(2)
C6 C5 H5 118.9
C4 C5 H5 118.9
C5 C6 C7 118.5(2)
C5 C6 H6 120.8
C7 C6 H6 120.8
O3 C7 C6 124.2(2)
O3 C7 C8 114.9(2)
C6 C7 C8 120.9(2)
C9 C8 C7 120.0(2)
C9 C8 H8 120.0
C7 C8 H8 120.0
C8 C9 C4 120.8(2)
C8 C9 H9 119.6
C4 C9 H9 119.6
O3 C10 H10A 109.5
O3 C10 H10B 109.5
H10A C10 H10B 109.5
O3 C10 H10C 109.5
H10A C10 H10C 109.5
H10B C10 H10C 109.5
C15 C11 C12 108.01(18)
C15 C11 C16 125.83(19)
C12 C11 C16 126.15(18)
C15 C11 Ir1 71.08(12)
C12 C11 Ir1 69.10(12)
C16 C11 Ir1 126.21(14)
C11 C12 C13 107.10(18)
C11 C12 C17 126.58(19)
C13 C12 C17 125.35(19)
C11 C12 Ir1 71.98(12)
C13 C12 Ir1 74.47(12)
C17 C12 Ir1 127.75(15)
C14 C13 C12 108.57(19)
C14 C13 C18 126.6(2)
C12 C13 C18 124.8(2)
C14 C13 Ir1 72.31(12)
C12 C13 Ir1 66.94(11)
C18 C13 Ir1 124.95(16)
C13 C14 C15 108.64(18)
C13 C14 C19 127.5(2)
C15 C14 C19 123.8(2)
C13 C14 Ir1 71.58(12)
C15 C14 Ir1 68.37(11)
C19 C14 Ir1 126.44(15)
C11 C15 C14 107.33(18)
C11 C15 C20 128.0(2)
C14 C15 C20 123.95(19)
C11 C15 Ir1 70.73(12)
C14 C15 Ir1 73.39(12)
C20 C15 Ir1 128.75(15)
C11 C16 H16A 109.5
C11 C16 H16B 109.5
H16A C16 H16B 109.5
C11 C16 H16C 109.5
H16A C16 H16C 109.5
H16B C16 H16C 109.5
C12 C17 H17A 109.5
C12 C17 H17B 109.5
H17A C17 H17B 109.5
C12 C17 H17C 109.5
H17A C17 H17C 109.5
H17B C17 H17C 109.5
C13 C18 H18A 109.5
C13 C18 H18B 109.5
H18A C18 H18B 109.5
C13 C18 H18C 109.5
H18A C18 H18C 109.5
H18B C18 H18C 109.5
C14 C19 H19A 109.5
C14 C19 H19B 109.5
H19A C19 H19B 109.5
C14 C19 H19C 109.5
H19A C19 H19C 109.5
H19B C19 H19C 109.5
C15 C20 H20A 109.5
C15 C20 H20B 109.5
H20A C20 H20B 109.5
C15 C20 H20C 109.5
H20A C20 H20C 109.5
H20B C20 H20C 109.5
C1 Ir1 C12 107.53(7)
C1 Ir1 C11 94.02(8)
C12 Ir1 C11 38.92(8)
C1 Ir1 C15 115.83(8)
C12 Ir1 C15 64.87(8)
C11 Ir1 C15 38.19(8)
C1 Ir1 C13 145.47(8)
C12 Ir1 C13 38.59(8)
C11 Ir1 C13 63.46(8)
C15 Ir1 C13 62.99(8)
C1 Ir1 C14 153.93(8)
C12 Ir1 C14 63.38(8)
C11 Ir1 C14 63.17(7)
C15 Ir1 C14 38.24(8)
C13 Ir1 C14 36.11(8)
C1 Ir1 Cl1 90.98(6)
C12 Ir1 Cl1 100.85(6)
C11 Ir1 Cl1 138.71(6)
C15 Ir1 Cl1 152.02(6)
C13 Ir1 Cl1 90.59(6)
C14 Ir1 Cl1 114.35(6)
C1 Ir1 Cl2 93.85(6)
C12 Ir1 Cl2 156.28(5)
C11 Ir1 Cl2 131.70(6)
C15 Ir1 Cl2 96.91(6)
C13 Ir1 Cl2 120.67(6)
C14 Ir1 Cl2 92.90(6)
Cl1 Ir1 Cl2 88.641(19)
C2 O2 C3 115.45(19)
C7 O3 C10 117.87(19)
C26A C21A F1A 114.2(5)
C26A C21A C22A 125.7(6)
F1A C21A C22A 119.7(5)
C23A C22A C21A 118.2(5)
C23A C22A H22A 120.9
C21A C22A H22A 120.9
C22A C23A C24A 120.6(5)
C22A C23A H23A 119.7
C24A C23A H23A 119.7
C23A C24A C25A 118.9(6)
C23A C24A H24A 120.5
C25A C24A H24A 120.5
C24A C25A C26A 121.7(7)
C24A C25A H25A 119.2
C26A C25A H25A 119.2
C21A C26A C25A 114.2(6)
C21A C26A H26A 122.9
C25A C26A H26A 122.9
F1B C21B C22B 118.6(9)
F1B C21B C26B 118.2(10)
C22B C21B C26B 123.1(8)
C21B C22B C23B 119.7(7)
C21B C22B H22B 120.2
C23B C22B H22B 120.2
C22B C23B C24B 122.2(10)
C22B C23B H23B 118.9
C24B C23B H23B 118.9
C25B C24B C23B 118.8(13)
C25B C24B H24B 120.6
C23B C24B H24B 120.6
C24B C25B C26B 119.8(11)
C24B C25B H25B 120.1
C26B C25B H25B 120.1
C21B C26B C25B 114.8(9)
C21B C26B H26B 122.6
C25B C26B H26B 122.6

loop_
_geom_bond_atom_site_label_1
_geom_bond_atom_site_label_2
_geom_bond_distance
C1 C4 1.429(3)
C1 C2 1.510(3)
C1 Ir1 1.9599(19)
C2 O1 1.210(3)
C2 O2 1.333(3)
C3 O2 1.452(3)
C3 H3A 0.9800
C3 H3B 0.9800
C3 H3C 0.9800
C4 C5 1.422(3)
C4 C9 1.423(3)
C5 C6 1.381(3)
C5 H5 0.9500
C6 C7 1.407(3)
C6 H6 0.9500
C7 O3 1.348(3)
C7 C8 1.407(3)
C8 C9 1.376(3)
C8 H8 0.9500
C9 H9 0.9500
C10 O3 1.440(3)
C10 H10A 0.9800
C10 H10B 0.9800
C10 H10C 0.9800
C11 C15 1.438(3)
C11 C12 1.450(3)
C11 C16 1.490(3)
C11 Ir1 2.195(2)
C12 C13 1.462(3)
C12 C17 1.498(3)
C12 Ir1 2.156(2)
C13 C14 1.403(3)
C13 C18 1.493(3)
C13 Ir1 2.258(2)
C14 C15 1.465(3)
C14 C19 1.494(3)
C14 Ir1 2.267(2)
C15 C20 1.493(3)
C15 Ir1 2.200(2)
C16 H16A 0.9800
C16 H16B 0.9800
C16 H16C 0.9800
C17 H17A 0.9800
C17 H17B 0.9800
C17 H17C 0.9800
C18 H18A 0.9800
C18 H18B 0.9800
C18 H18C 0.9800
C19 H19A 0.9800
C19 H19B 0.9800
C19 H19C 0.9800
C20 H20A 0.9800
C20 H20B 0.9800
C20 H20C 0.9800
Cl1 Ir1 2.4095(6)
Cl2 Ir1 2.4101(5)
C21A C26A 1.326(9)
C21A F1A 1.369(7)
C21A C22A 1.398(8)
C22A C23A 1.366(8)
C22A H22A 0.9500
C23A C24A 1.376(8)
C23A H23A 0.9500
C24A C25A 1.399(9)
C24A H24A 0.9500
C25A C26A 1.445(10)
C25A H25A 0.9500
C26A H26A 0.9500
C21B F1B 1.263(13)
C21B C22B 1.359(11)
C21B C26B 1.366(12)
C22B C23B 1.359(13)
C22B H22B 0.9500
C23B C24B 1.412(18)
C23B H23B 0.9500
C24B C25B 1.309(19)
C24B H24B 0.9500
C25B C26B 1.544(15)
C25B H25B 0.9500
C26B H26B 0.9500
